data_4110991
loop_
_publ_author_name
'Weston R. Judd'
'Sooho Ban'
'Jeffrey Aub\'e'

_publ_contact_author
; 
   Prof. Jeffrey Aub\'e 
   Department of Medicinal Chemistry 
   University of Kansas 
   Malott Hall, Room 4070 
   1251 Wescoe Hall Dr. 
   Lawrence, KS  66045-7582  USA 
;
_publ_contact_author_email jaube@ku.edu
_publ_contact_author_fax 1(785)8645326
_publ_contact_author_phone 1(785)8644496
_publ_section_title
;
 Remote Control of Diastereoselectivity in Intramolecular Reactions of
 Chiral Allylsilanes
;
_journal_name_full 'Journal of the American Chemical Society'
_journal_page_first 13736
_journal_page_last 13741
_journal_paper_doi 10.1021/ja063411+
_journal_volume 128
_journal_year 2006
_chemical_absolute_configuration ad
_chemical_formula_moiety 'C22 H21 Br N2 O5'
_chemical_formula_sum 'C22 H21 Br N2 O5'
_chemical_formula_weight 473.32
_chemical_name_systematic
; 
 ? 
;
_space_group_IT_number 4
_symmetry_cell_setting monoclinic
_symmetry_space_group_name_Hall 'P 2yb'
_symmetry_space_group_name_H-M 'P 1 21 1'
_atom_sites_solution_hydrogens geom
_atom_sites_solution_primary direct
_atom_sites_solution_secondary difmap
_audit_creation_method SHELXL-97
_cell_angle_alpha 90.00
_cell_angle_beta 105.355(3)
_cell_angle_gamma 90.00
_cell_formula_units_Z 2
_cell_length_a 11.283(2)
_cell_length_b 6.6888(12)
_cell_length_c 13.937(2)
_cell_measurement_reflns_used 1423
_cell_measurement_temperature 100(2)
_cell_measurement_theta_max 22.70
_cell_measurement_theta_min 2.70
_cell_volume 1014.3(3)
_computing_cell_refinement 'Bruker SMART'
_computing_data_collection 'Bruker SMART'
_computing_data_reduction 'Bruker SAINT'
_computing_molecular_graphics 'SHELXTL (Sheldrick, 2000)'
_computing_publication_material 'SHELXTL (Sheldrick, 2000)'
_computing_structure_refinement 'SHELXTL (Sheldrick, 2000)'
_computing_structure_solution 'SHELXTL (Sheldrick, 2000)'
_diffrn_ambient_temperature 100(2)
_diffrn_measured_fraction_theta_full 0.979
_diffrn_measured_fraction_theta_max 0.979
_diffrn_measurement_device_type 'CCD area detector'
_diffrn_measurement_method '\w scan frames'
_diffrn_radiation_monochromator graphite
_diffrn_radiation_source 'fine-focus sealed tube'
_diffrn_radiation_type MoK\a
_diffrn_radiation_wavelength 0.71073
_diffrn_reflns_av_R_equivalents 0.0439
_diffrn_reflns_av_sigmaI/netI 0.0810
_diffrn_reflns_limit_h_max 13
_diffrn_reflns_limit_h_min -13
_diffrn_reflns_limit_k_max 7
_diffrn_reflns_limit_k_min -8
_diffrn_reflns_limit_l_max 16
_diffrn_reflns_limit_l_min -15
_diffrn_reflns_number 6207
_diffrn_reflns_theta_full 26.00
_diffrn_reflns_theta_max 26.00
_diffrn_reflns_theta_min 2.07
_diffrn_standards_decay_% -0.37
_diffrn_standards_number 37
_exptl_absorpt_coefficient_mu 2.064
_exptl_absorpt_correction_T_max 0.980
_exptl_absorpt_correction_T_min 0.478
_exptl_absorpt_correction_type multi-scan
_exptl_absorpt_process_details 'SADABS (Sheldrick, 2002)'
_exptl_crystal_colour colorless
_exptl_crystal_density_diffrn 1.550
_exptl_crystal_description plate
_exptl_crystal_F_000 484
_exptl_crystal_size_max 0.42
_exptl_crystal_size_mid 0.09
_exptl_crystal_size_min 0.01
_refine_diff_density_max 1.294
_refine_diff_density_min -0.571
_refine_diff_density_rms 0.099
_refine_ls_abs_structure_details 'Flack H D (1983), Acta Cryst. A39, 876-881'
_refine_ls_abs_structure_Flack 0.032(14)
_refine_ls_extinction_method none
_refine_ls_goodness_of_fit_ref 0.976
_refine_ls_hydrogen_treatment constr
_refine_ls_matrix_type full
_refine_ls_number_parameters 271
_refine_ls_number_reflns 3165
_refine_ls_number_restraints 1
_refine_ls_restrained_S_all 0.976
_refine_ls_R_factor_all 0.0666
_refine_ls_R_factor_gt 0.0488
_refine_ls_shift/su_max 0.000
_refine_ls_shift/su_mean 0.000
_refine_ls_structure_factor_coef Fsqd
_refine_ls_weighting_details 'calc w=1/[\s^2^(Fo^2^)+(0.0620P)^2^] where P=(Fo^2^+2Fc^2^)/3'
_refine_ls_weighting_scheme calc
_refine_ls_wR_factor_gt 0.1064
_refine_ls_wR_factor_ref 0.1129
_reflns_number_gt 2557
_reflns_number_total 3165
_reflns_threshold_expression I>2\s(I)
_cod_data_source_file ja063411si20060516_113508_2.cif
_cod_data_source_block compound_19_
_cod_database_code 4110991

loop_
_symmetry_equiv_pos_as_xyz
'x, y, z'
'-x, y+1/2, -z'

loop_
_atom_site_label
_atom_site_type_symbol
_atom_site_fract_x
_atom_site_fract_y
_atom_site_fract_z
_atom_site_U_iso_or_equiv
_atom_site_adp_type
_atom_site_occupancy
_atom_site_symmetry_multiplicity
_atom_site_calc_flag
_atom_site_refinement_flags
N1 N 0.6237(4) 0.6372(7) 0.0992(4) 0.0221(12) Uani 1 1 d .
H1 H 0.5975 0.5944 0.0375 0.027 Uiso 1 1 calc R
C2 C 0.5739(5) 0.8092(9) 0.1230(5) 0.0185(13) Uani 1 1 d .
O3 O 0.4837(3) 0.8856(6) 0.0658(3) 0.0246(10) Uani 1 1 d .
N4 N 0.6272(4) 0.8896(7) 0.2140(3) 0.0190(11) Uani 1 1 d .
C5 C 0.5611(5) 1.0361(9) 0.2566(5) 0.0257(14) Uani 1 1 d .
H5A H 0.4713 1.0137 0.2329 0.031 Uiso 1 1 calc R
H5B H 0.5797 1.1733 0.2383 0.031 Uiso 1 1 calc R
C6 C 0.6062(6) 1.0052(9) 0.3692(5) 0.0293(15) Uani 1 1 d .
H6A H 0.6618 1.1151 0.4006 0.035 Uiso 1 1 calc R
H6B H 0.5360 1.0005 0.3993 0.035 Uiso 1 1 calc R
C7 C 0.6747(5) 0.8054(9) 0.3832(4) 0.0240(14) Uani 1 1 d .
H7 H 0.7459 0.8176 0.4434 0.029 Uiso 1 1 calc R
C8 C 0.7267(5) 0.7948(9) 0.2915(5) 0.0207(14) Uani 1 1 d .
H8 H 0.7999 0.8850 0.3043 0.025 Uiso 1 1 calc R
C9 C 0.7646(5) 0.5960(9) 0.2610(5) 0.0178(13) Uani 1 1 d .
C10 C 0.8571(5) 0.4839(8) 0.3239(4) 0.0182(12) Uani 1 1 d .
H10 H 0.8938 0.5311 0.3893 0.022 Uiso 1 1 calc R
C11 C 0.8965(5) 0.3051(9) 0.2932(4) 0.0185(12) Uani 1 1 d .
C12 C 0.8423(4) 0.2328(12) 0.1972(4) 0.0230(14) Uani 1 1 d .
H12 H 0.8683 0.1094 0.1758 0.028 Uiso 1 1 calc R
C13 C 0.7507(5) 0.3432(9) 0.1341(4) 0.0220(13) Uani 1 1 d .
H13 H 0.7133 0.2951 0.0690 0.026 Uiso 1 1 calc R
C14 C 0.7132(5) 0.5230(8) 0.1647(4) 0.0195(13) Uani 1 1 d .
C15 C 0.9965(4) 0.1930(12) 0.3649(4) 0.0197(12) Uani 1 1 d .
O16 O 1.0443(3) 0.2495(7) 0.4498(3) 0.0262(13) Uani 1 1 d .
O17 O 1.0281(3) 0.0250(6) 0.3259(3) 0.0198(9) Uani 1 1 d .
C18 C 1.1239(5) -0.0953(9) 0.3925(5) 0.0242(14) Uani 1 1 d .
H18A H 1.0931 -0.1504 0.4473 0.029 Uiso 1 1 calc R
H18B H 1.1967 -0.0114 0.4218 0.029 Uiso 1 1 calc R
C19 C 1.1577(5) -0.2602(12) 0.3338(5) 0.0337(17) Uani 1 1 d .
H19A H 1.2215 -0.3429 0.3773 0.051 Uiso 1 1 d R
H19B H 1.1889 -0.2043 0.2802 0.051 Uiso 1 1 d R
H19C H 1.0851 -0.3425 0.3051 0.051 Uiso 1 1 d R
C20 C 0.5995(5) 0.6291(9) 0.3988(5) 0.0243(14) Uani 1 1 d .
H20A H 0.6526 0.5092 0.4144 0.029 Uiso 1 1 calc R
H20B H 0.5648 0.6553 0.4558 0.029 Uiso 1 1 calc R
O21 O 0.4995(3) 0.5926(6) 0.3091(3) 0.0228(9) Uani 1 1 d .
C22 C 0.4183(5) 0.4536(9) 0.3201(5) 0.0224(13) Uani 1 1 d .
O23 O 0.4189(4) 0.3762(6) 0.3982(3) 0.0288(10) Uani 1 1 d .
C24 C 0.3256(5) 0.4037(8) 0.2248(5) 0.0204(13) Uani 1 1 d .
C25 C 0.3310(5) 0.4825(10) 0.1346(5) 0.0322(16) Uani 1 1 d .
H25 H 0.3929 0.5774 0.1324 0.039 Uiso 1 1 calc R
C26 C 0.2470(5) 0.4246(10) 0.0473(5) 0.0305(15) Uani 1 1 d .
H26 H 0.2510 0.4784 -0.0149 0.037 Uiso 1 1 calc R
C27 C 0.1569(5) 0.2864(9) 0.0524(5) 0.0248(14) Uani 1 1 d .
C28 C 0.1492(4) 0.2097(14) 0.1413(4) 0.0313(13) Uani 1 1 d .
H28 H 0.0859 0.1181 0.1443 0.038 Uiso 1 1 calc R
C29 C 0.2346(5) 0.2676(9) 0.2260(5) 0.0296(16) Uani 1 1 d .
H29 H 0.2310 0.2119 0.2878 0.036 Uiso 1 1 calc R
Br30 Br 0.03960(5) 0.21348(10) -0.06784(5) 0.03080(19) Uani 1 1 d .

loop_
_atom_site_aniso_label
_atom_site_aniso_U_11
_atom_site_aniso_U_22
_atom_site_aniso_U_33
_atom_site_aniso_U_23
_atom_site_aniso_U_13
_atom_site_aniso_U_12
N1 0.027(3) 0.019(3) 0.013(3) 0.000(2) -0.009(2) -0.001(2)
C2 0.019(3) 0.016(3) 0.019(4) 0.002(3) 0.002(3) -0.002(2)
O3 0.024(2) 0.023(2) 0.021(2) 0.0070(19) -0.0055(18) 0.0026(16)
N4 0.019(2) 0.021(3) 0.012(3) 0.002(2) -0.0054(19) -0.0004(19)
C5 0.028(3) 0.022(3) 0.023(4) 0.003(3) 0.001(3) 0.005(2)
C6 0.041(3) 0.024(3) 0.020(4) -0.005(3) 0.003(3) 0.002(3)
C7 0.023(3) 0.024(3) 0.018(3) -0.004(3) -0.007(3) 0.003(2)
C8 0.015(3) 0.018(3) 0.022(4) 0.003(3) -0.007(2) -0.005(2)
C9 0.016(3) 0.016(3) 0.019(4) -0.002(3) 0.000(2) 0.001(2)
C10 0.018(3) 0.023(3) 0.009(3) -0.001(2) -0.003(2) -0.003(2)
C11 0.019(3) 0.020(3) 0.013(3) 0.004(3) -0.003(2) -0.004(2)
C12 0.025(2) 0.022(4) 0.019(3) -0.002(3) 0.001(2) -0.003(3)
C13 0.022(3) 0.025(3) 0.013(3) -0.004(3) -0.006(2) -0.001(2)
C14 0.016(3) 0.024(3) 0.013(3) 0.000(3) -0.007(2) -0.003(2)
C15 0.017(2) 0.021(3) 0.019(3) 0.004(3) 0.000(2) -0.001(3)
O16 0.0271(18) 0.030(4) 0.014(2) 0.0011(19) -0.0075(17) 0.0071(18)
O17 0.0172(18) 0.020(2) 0.018(2) -0.0005(18) -0.0026(16) 0.0040(15)
C18 0.024(3) 0.030(3) 0.016(3) 0.006(3) 0.000(2) 0.008(3)
C19 0.030(3) 0.028(5) 0.038(4) 0.003(4) 0.002(3) 0.005(3)
C20 0.024(3) 0.029(3) 0.015(3) -0.004(3) -0.004(2) 0.006(2)
O21 0.023(2) 0.026(2) 0.014(2) 0.0035(19) -0.0055(17) 0.0002(16)
C22 0.022(3) 0.023(3) 0.022(4) 0.005(3) 0.005(2) 0.004(2)
O23 0.032(2) 0.029(2) 0.024(3) 0.004(2) 0.0035(19) -0.0012(18)
C24 0.021(3) 0.012(3) 0.026(4) 0.008(3) 0.003(2) 0.004(2)
C25 0.024(3) 0.029(4) 0.037(4) 0.008(3) -0.004(3) -0.009(3)
C26 0.030(3) 0.032(4) 0.026(4) 0.010(3) 0.003(3) -0.004(3)
C27 0.019(3) 0.026(3) 0.024(4) 0.000(3) -0.003(2) 0.002(2)
C28 0.028(3) 0.035(3) 0.033(3) -0.003(5) 0.010(2) -0.014(4)
C29 0.030(3) 0.032(4) 0.028(4) 0.009(3) 0.008(3) -0.004(2)
Br30 0.0257(3) 0.0298(3) 0.0296(3) -0.0023(4) -0.0053(2) -0.0032(4)

loop_
_atom_type_symbol
_atom_type_description
_atom_type_scat_dispersion_real
_atom_type_scat_dispersion_imag
_atom_type_scat_source
C C 0.0033 0.0016 'International Tables Vol C Tables 4.2.6.8 and 6.1.1.4'
H H 0.0000 0.0000 'International Tables Vol C Tables 4.2.6.8 and 6.1.1.4'
N N 0.0061 0.0033 'International Tables Vol C Tables 4.2.6.8 and 6.1.1.4'
O O 0.0106 0.0060 'International Tables Vol C Tables 4.2.6.8 and 6.1.1.4'
Br Br -0.2901 2.4595 'International Tables Vol C Tables 4.2.6.8 and 6.1.1.4'

loop_
_geom_angle_atom_site_label_1
_geom_angle_atom_site_label_2
_geom_angle_atom_site_label_3
_geom_angle
C2 N1 C14 125.3(6)
C2 N1 H1 117.4
C14 N1 H1 117.4
O3 C2 N1 121.3(6)
O3 C2 N4 121.8(6)
N1 C2 N4 116.9(5)
C2 N4 C5 119.9(5)
C2 N4 C8 125.0(5)
C5 N4 C8 111.3(5)
N4 C5 C6 105.2(5)
N4 C5 H5A 110.7
C6 C5 H5A 110.7
N4 C5 H5B 110.7
C6 C5 H5B 110.7
H5A C5 H5B 108.8
C7 C6 C5 105.5(5)
C7 C6 H6A 110.6
C5 C6 H6A 110.6
C7 C6 H6B 110.6
C5 C6 H6B 110.6
H6A C6 H6B 108.8
C20 C7 C6 114.7(5)
C20 C7 C8 115.9(5)
C6 C7 C8 103.0(5)
C20 C7 H7 107.6
C6 C7 H7 107.6
C8 C7 H7 107.6
N4 C8 C9 113.2(5)
N4 C8 C7 101.8(4)
C9 C8 C7 118.5(5)
N4 C8 H8 107.6
C9 C8 H8 107.6
C7 C8 H8 107.6
C10 C9 C14 117.8(5)
C10 C9 C8 121.7(6)
C14 C9 C8 120.4(5)
C11 C10 C9 121.4(5)
C11 C10 H10 119.3
C9 C10 H10 119.3
C10 C11 C12 119.9(5)
C10 C11 C15 118.3(5)
C12 C11 C15 121.8(6)
C13 C12 C11 119.2(7)
C13 C12 H12 120.4
C11 C12 H12 120.4
C14 C13 C12 120.6(6)
C14 C13 H13 119.7
C12 C13 H13 119.7
C13 C14 N1 120.2(5)
C13 C14 C9 121.1(5)
N1 C14 C9 118.7(5)
O16 C15 O17 123.8(5)
O16 C15 C11 123.6(6)
O17 C15 C11 112.6(5)
C15 O17 C18 115.8(4)
O17 C18 C19 108.3(5)
O17 C18 H18A 110.0
C19 C18 H18A 110.0
O17 C18 H18B 110.0
C19 C18 H18B 110.0
H18A C18 H18B 108.4
C18 C19 H19A 109.5
C18 C19 H19B 109.5
H19A C19 H19B 109.5
C18 C19 H19C 109.5
H19A C19 H19C 109.5
H19B C19 H19C 109.5
O21 C20 C7 110.1(5)
O21 C20 H20A 109.6
C7 C20 H20A 109.6
O21 C20 H20B 109.6
C7 C20 H20B 109.6
H20A C20 H20B 108.1
C22 O21 C20 114.3(5)
O23 C22 O21 124.1(5)
O23 C22 C24 122.9(5)
O21 C22 C24 113.0(5)
C29 C24 C25 118.5(6)
C29 C24 C22 119.1(6)
C25 C24 C22 122.3(5)
C24 C25 C26 120.6(6)
C24 C25 H25 119.7
C26 C25 H25 119.7
C25 C26 C27 118.7(6)
C25 C26 H26 120.7
C27 C26 H26 120.7
C28 C27 C26 121.4(6)
C28 C27 Br30 120.4(4)
C26 C27 Br30 118.2(5)
C27 C28 C29 118.5(6)
C27 C28 H28 120.8
C29 C28 H28 120.8
C28 C29 C24 122.4(6)
C28 C29 H29 118.8
C24 C29 H29 118.8

loop_
_geom_bond_atom_site_label_1
_geom_bond_atom_site_label_2
_geom_bond_distance
N1 C2 1.360(7)
N1 C14 1.396(7)
N1 H1 0.8800
C2 O3 1.225(7)
C2 N4 1.362(7)
N4 C5 1.450(7)
N4 C8 1.479(7)
C5 C6 1.531(8)
C5 H5A 0.9900
C5 H5B 0.9900
C6 C7 1.531(8)
C6 H6A 0.9900
C6 H6B 0.9900
C7 C20 1.501(8)
C7 C8 1.542(9)
C7 H7 1.0000
C8 C9 1.493(8)
C8 H8 1.0000
C9 C10 1.390(7)
C9 C14 1.402(8)
C10 C11 1.383(8)
C10 H10 0.9500
C11 C12 1.401(8)
C11 C15 1.496(7)
C12 C13 1.380(8)
C12 H12 0.9500
C13 C14 1.380(8)
C13 H13 0.9500
C15 O16 1.222(7)
C15 O17 1.337(8)
O17 C18 1.465(7)
C18 C19 1.482(9)
C18 H18A 0.9900
C18 H18B 0.9900
C19 H19A 0.9800
C19 H19B 0.9800
C19 H19C 0.9800
C20 O21 1.466(6)
C20 H20A 0.9900
C20 H20B 0.9900
O21 C22 1.343(7)
C22 O23 1.204(7)
C22 C24 1.494(8)
C24 C29 1.375(8)
C24 C25 1.379(9)
C25 C26 1.385(9)
C25 H25 0.9500
C26 C27 1.390(8)
C26 H26 0.9500
C27 C28 1.365(9)
C27 Br30 1.904(6)
C28 C29 1.367(8)
C28 H28 0.9500
C29 H29 0.9500

loop_
_geom_hbond_atom_site_label_D
_geom_hbond_atom_site_label_H
_geom_hbond_atom_site_label_A
_geom_hbond_distance_DH
_geom_hbond_distance_HA
_geom_hbond_distance_DA
_geom_hbond_angle_DHA
_geom_hbond_site_symmetry_A
N1 H1 O3 0.88 2.04 2.849(6) 152.2 2_645

loop_
_geom_torsion_atom_site_label_1
_geom_torsion_atom_site_label_2
_geom_torsion_atom_site_label_3
_geom_torsion_atom_site_label_4
_geom_torsion
C14 N1 C2 O3 -169.4(6)
C14 N1 C2 N4 9.3(7)
O3 C2 N4 C5 16.3(8)
N1 C2 N4 C5 -162.4(5)
O3 C2 N4 C8 172.6(5)
N1 C2 N4 C8 -6.0(8)
C2 N4 C5 C6 148.9(5)
C8 N4 C5 C6 -10.5(6)
N4 C5 C6 C7 -13.3(6)
C5 C6 C7 C20 -96.3(6)
C5 C6 C7 C8 30.6(6)
C2 N4 C8 C9 -0.3(7)
C5 N4 C8 C9 157.7(5)
C2 N4 C8 C7 -128.6(6)
C5 N4 C8 C7 29.4(6)
C20 C7 C8 N4 90.3(5)
C6 C7 C8 N4 -35.8(5)
C20 C7 C8 C9 -34.5(7)
C6 C7 C8 C9 -160.6(5)
N4 C8 C9 C10 179.9(5)
C7 C8 C9 C10 -61.1(7)
N4 C8 C9 C14 4.2(7)
C7 C8 C9 C14 123.2(6)
C14 C9 C10 C11 -0.6(8)
C8 C9 C10 C11 -176.3(5)
C9 C10 C11 C12 -0.6(8)
C9 C10 C11 C15 179.9(5)
C10 C11 C12 C13 0.7(8)
C15 C11 C12 C13 -179.7(5)
C11 C12 C13 C14 0.3(9)
C12 C13 C14 N1 177.6(5)
C12 C13 C14 C9 -1.5(9)
C2 N1 C14 C13 175.4(5)
C2 N1 C14 C9 -5.5(8)
C10 C9 C14 C13 1.6(8)
C8 C9 C14 C13 177.4(5)
C10 C9 C14 N1 -177.5(5)
C8 C9 C14 N1 -1.7(8)
C10 C11 C15 O16 1.0(8)
C12 C11 C15 O16 -178.5(6)
C10 C11 C15 O17 -178.8(5)
C12 C11 C15 O17 1.7(7)
O16 C15 O17 C18 1.5(8)
C11 C15 O17 C18 -178.7(5)
C15 O17 C18 C19 -173.1(5)
C6 C7 C20 O21 65.4(6)
C8 C7 C20 O21 -54.6(6)
C7 C20 O21 C22 -172.1(4)
C20 O21 C22 O23 6.3(8)
C20 O21 C22 C24 -173.7(4)
O23 C22 C24 C29 1.8(8)
O21 C22 C24 C29 -178.1(5)
O23 C22 C24 C25 -175.2(6)
O21 C22 C24 C25 4.9(8)
C29 C24 C25 C26 -0.4(9)
C22 C24 C25 C26 176.6(6)
C24 C25 C26 C27 0.3(9)
C25 C26 C27 C28 0.8(9)
C25 C26 C27 Br30 178.4(5)
C26 C27 C28 C29 -1.8(10)
Br30 C27 C28 C29 -179.3(5)
C27 C28 C29 C24 1.7(11)
C25 C24 C29 C28 -0.6(9)
C22 C24 C29 C28 -177.8(6)
